data_4502245
loop_
_publ_author_name
'Turner, David R.'
'Batten, Stuart R.'

_publ_section_title
;
 Di- and Triammonium Salts of Carbamoyldicyanomethanide,
 C(CN)2(CONH2)&#x2212;: Layered Organic Architectures
;
_journal_issue 6
_journal_name_full 'Crystal Growth &amp; Design'
_journal_page_first 2501
_journal_paper_doi 10.1021/cg900783k
_journal_volume 10
_journal_year 2010
_chemical_formula_moiety 'C4 H14 N2, 2(C4 H2 N3 O)'
_chemical_formula_sum 'C12 H18 N8 O2'
_chemical_formula_weight 306.34
_chemical_name_common '[H3N(CH2)4NH3](cdm)2'
_chemical_name_systematic
;
 [H3N(CH2)4NH3](cdm)2
;
_space_group_IT_number 2
_symmetry_cell_setting triclinic
_symmetry_space_group_name_Hall '-P 1'
_symmetry_space_group_name_H-M 'P -1'
_atom_sites_solution_hydrogens geom
_atom_sites_solution_primary direct
_atom_sites_solution_secondary difmap
_audit_creation_method SHELXL-97
_cell_angle_alpha 99.425(7)
_cell_angle_beta 107.115(8)
_cell_angle_gamma 112.865(5)
_cell_formula_units_Z 1
_cell_length_a 7.4907(7)
_cell_length_b 7.5447(7)
_cell_length_c 7.9976(13)
_cell_measurement_reflns_used 1941
_cell_measurement_temperature 123(1)
_cell_measurement_theta_max 24.99
_cell_measurement_theta_min 3.09
_cell_volume 377.66(9)
_computing_cell_refinement 'Bruker SMART (Bruker)'
_computing_data_collection 'Bruker SMART (Bruker)'
_computing_data_reduction 'Bruker SAINT (Bruker)'
_computing_molecular_graphics 'X-Seed (Barbour, 1999)'
_computing_publication_material 'CIFTAB (Sheldrick, 1997)'
_computing_structure_refinement 'SHELXL-97 (Sheldrick, 1997)'
_computing_structure_solution 'SHELXS-97 (Sheldrick, 1990)'
_diffrn_ambient_temperature 123(1)
_diffrn_measured_fraction_theta_full 0.908
_diffrn_measured_fraction_theta_max 0.908
_diffrn_measurement_device_type 'Bruker X8 Apex II CCD'
_diffrn_measurement_method 'phi and omega scans'
_diffrn_radiation_monochromator graphite
_diffrn_radiation_source 'fine-focus sealed tube'
_diffrn_radiation_type MoK\a
_diffrn_radiation_wavelength 0.71073
_diffrn_reflns_av_R_equivalents 0.0170
_diffrn_reflns_av_sigmaI/netI 0.0336
_diffrn_reflns_limit_h_max 8
_diffrn_reflns_limit_h_min -7
_diffrn_reflns_limit_k_max 7
_diffrn_reflns_limit_k_min -8
_diffrn_reflns_limit_l_max 6
_diffrn_reflns_limit_l_min -9
_diffrn_reflns_number 1941
_diffrn_reflns_theta_full 24.99
_diffrn_reflns_theta_max 24.99
_diffrn_reflns_theta_min 3.09
_exptl_absorpt_coefficient_mu 0.098
_exptl_absorpt_correction_T_max 0.9902
_exptl_absorpt_correction_T_min 0.9806
_exptl_absorpt_correction_type multi-scan
_exptl_absorpt_process_details SADABS
_exptl_crystal_colour colourless
_exptl_crystal_density_diffrn 1.347
_exptl_crystal_density_method 'not measured'
_exptl_crystal_description block
_exptl_crystal_F_000 162
_exptl_crystal_size_max 0.20
_exptl_crystal_size_mid 0.15
_exptl_crystal_size_min 0.10
_refine_diff_density_max 0.623
_refine_diff_density_min -0.468
_refine_diff_density_rms 0.054
_refine_ls_extinction_method none
_refine_ls_goodness_of_fit_ref 1.065
_refine_ls_hydrogen_treatment mixed
_refine_ls_matrix_type full
_refine_ls_number_parameters 120
_refine_ls_number_reflns 1198
_refine_ls_number_restraints 0
_refine_ls_restrained_S_all 1.065
_refine_ls_R_factor_all 0.0743
_refine_ls_R_factor_gt 0.0583
_refine_ls_shift/su_max 0.000
_refine_ls_shift/su_mean 0.000
_refine_ls_structure_factor_coef Fsqd
_refine_ls_weighting_details 'calc w=1/[\s^2^(Fo^2^)+(0.2000P)^2^+0.0000P] where P=(Fo^2^+2Fc^2^)/3'
_refine_ls_weighting_scheme calc
_refine_ls_wR_factor_gt 0.1324
_refine_ls_wR_factor_ref 0.1429
_reflns_number_gt 957
_reflns_number_total 1198
_reflns_threshold_expression >2sigma(I)
_cod_data_source_file cg900783k_si_001.cif
_cod_data_source_block 3
_cod_depositor_comments
;
The following automatic conversions were performed:

'_exptl_absorpt_correction_type' value 'Multi-scan' changed to
'multi-scan' according to
/home/saulius/struct/CIF-dictionaries/cif_core.dic dictionary named
'cif_core.dic' version 2.4.2 from 2011-04-26.

Automatic conversion script
Id: cif_fix_values 1715 2011-07-08 13:25:40Z adriana 
;
_cod_original_cell_volume 377.66(8)
_cod_original_sg_symbol_H-M P-1
_cod_database_code 4502245

loop_
_symmetry_equiv_pos_as_xyz
'x, y, z'
'-x, -y, -z'

loop_
_atom_site_label
_atom_site_type_symbol
_atom_site_fract_x
_atom_site_fract_y
_atom_site_fract_z
_atom_site_U_iso_or_equiv
_atom_site_adp_type
_atom_site_occupancy
_atom_site_symmetry_multiplicity
_atom_site_calc_flag
_atom_site_refinement_flags
O1 O 0.3091(3) 0.5345(3) 0.5919(2) 0.0268(5) Uani 1 1 d .
N1 N 0.6500(4) 0.6238(4) 0.7498(4) 0.0351(7) Uani 1 1 d .
N2 N 0.0953(4) 0.6781(5) 0.8838(4) 0.0495(8) Uani 1 1 d .
N3 N 0.7579(4) 0.8558(4) 1.2254(4) 0.0387(7) Uani 1 1 d .
N4 N 0.1127(4) 0.7736(4) 0.4806(4) 0.0261(6) Uani 1 1 d .
C1 C 0.4514(4) 0.6986(4) 0.9096(4) 0.0257(7) Uani 1 1 d .
C2 C 0.4672(4) 0.6150(4) 0.7443(4) 0.0241(6) Uani 1 1 d .
C3 C 0.2559(4) 0.6874(5) 0.8982(4) 0.0291(7) Uani 1 1 d .
C4 C 0.6198(4) 0.7848(4) 1.0826(4) 0.0284(7) Uani 1 1 d .
C5 C 0.1978(5) 0.8592(5) 0.3498(4) 0.0392(8) Uani 1 1 d .
H5A H 0.1275 0.7535 0.2297 0.047 Uiso 1 1 calc R
H5B H 0.1627 0.9692 0.3333 0.047 Uiso 1 1 calc R
C6 C 0.4256(5) 0.9374(7) 0.4077(5) 0.0558(11) Uani 1 1 d .
H6A H 0.4500 0.8194 0.3802 0.067 Uiso 1 1 calc R
H6B H 0.4658 1.0142 0.3258 0.067 Uiso 1 1 calc R
H1A H 0.660(5) 0.574(5) 0.641(5) 0.043(9) Uiso 1 1 d .
H1B H 0.754(6) 0.668(5) 0.850(5) 0.040(10) Uiso 1 1 d .
H4A H 0.167(5) 0.697(5) 0.522(5) 0.038(9) Uiso 1 1 d .
H4B H 0.145(5) 0.878(6) 0.585(5) 0.042(9) Uiso 1 1 d .
H4C H -0.035(6) 0.697(6) 0.428(5) 0.053(10) Uiso 1 1 d .

loop_
_atom_site_aniso_label
_atom_site_aniso_U_11
_atom_site_aniso_U_22
_atom_site_aniso_U_33
_atom_site_aniso_U_23
_atom_site_aniso_U_13
_atom_site_aniso_U_12
O1 0.0207(10) 0.0321(12) 0.0222(11) 0.0046(9) 0.0043(8) 0.0116(8)
N1 0.0226(13) 0.0494(17) 0.0260(14) -0.0009(13) 0.0049(12) 0.0183(12)
N2 0.0306(15) 0.078(2) 0.0415(18) 0.0138(16) 0.0142(13) 0.0284(15)
N3 0.0287(14) 0.0446(17) 0.0304(15) -0.0019(13) 0.0028(12) 0.0169(12)
N4 0.0177(12) 0.0272(14) 0.0264(14) 0.0054(12) 0.0052(10) 0.0075(11)
C1 0.0196(13) 0.0290(16) 0.0246(15) 0.0037(13) 0.0057(12) 0.0118(12)
C2 0.0198(13) 0.0227(15) 0.0247(15) 0.0044(12) 0.0047(11) 0.0091(11)
C3 0.0277(16) 0.0351(18) 0.0210(15) 0.0065(13) 0.0078(12) 0.0134(13)
C4 0.0253(15) 0.0273(16) 0.0299(17) 0.0042(13) 0.0084(14) 0.0134(12)
C5 0.0272(16) 0.053(2) 0.0316(17) 0.0190(16) 0.0106(14) 0.0123(15)
C6 0.0250(16) 0.084(3) 0.036(2) 0.023(2) 0.0094(15) 0.0037(17)

loop_
_atom_type_symbol
_atom_type_description
_atom_type_scat_dispersion_real
_atom_type_scat_dispersion_imag
_atom_type_scat_source
C C 0.0033 0.0016 'International Tables Vol C Tables 4.2.6.8 and 6.1.1.4'
H H 0.0000 0.0000 'International Tables Vol C Tables 4.2.6.8 and 6.1.1.4'
N N 0.0061 0.0033 'International Tables Vol C Tables 4.2.6.8 and 6.1.1.4'
O O 0.0106 0.0060 'International Tables Vol C Tables 4.2.6.8 and 6.1.1.4'

loop_
_geom_angle_atom_site_label_1
_geom_angle_atom_site_label_2
_geom_angle_atom_site_label_3
_geom_angle
_geom_angle_site_symmetry_1
C2 N1 H1A 119(2) .
C2 N1 H1B 121(2) .
H1A N1 H1B 119(3) .
C5 N4 H4A 112(2) .
C5 N4 H4B 111(2) .
H4A N4 H4B 107(3) .
C5 N4 H4C 113(2) .
H4A N4 H4C 108(3) .
H4B N4 H4C 106(3) .
C4 C1 C3 119.0(3) .
C4 C1 C2 122.8(2) .
C3 C1 C2 118.2(2) .
O1 C2 N1 119.8(3) .
O1 C2 C1 120.4(2) .
N1 C2 C1 119.8(3) .
N2 C3 C1 178.1(3) .
N3 C4 C1 179.8(3) .
C6 C5 N4 114.5(3) .
C6 C5 H5A 108.6 .
N4 C5 H5A 108.6 .
C6 C5 H5B 108.6 .
N4 C5 H5B 108.6 .
H5A C5 H5B 107.6 .
C6 C6 C5 123.3(4) 2_676
C6 C6 H6A 106.5 2_676
C5 C6 H6A 106.5 .
C6 C6 H6B 106.5 2_676
C5 C6 H6B 106.5 .
H6A C6 H6B 106.5 .

loop_
_geom_bond_atom_site_label_1
_geom_bond_atom_site_label_2
_geom_bond_distance
_geom_bond_site_symmetry_2
O1 C2 1.267(3) .
N1 C2 1.332(4) .
N1 H1A 0.93(4) .
N1 H1B 0.84(4) .
N2 C3 1.147(4) .
N3 C4 1.155(4) .
N4 C5 1.487(4) .
N4 H4A 0.88(4) .
N4 H4B 0.94(4) .
N4 H4C 0.94(4) .
C1 C4 1.403(4) .
C1 C3 1.408(4) .
C1 C2 1.427(4) .
C5 C6 1.461(4) .
C5 H5A 0.9800 .
C5 H5B 0.9800 .
C6 C6 1.439(7) 2_676
C6 H6A 0.9800 .
C6 H6B 0.9800 .

loop_
_geom_hbond_atom_site_label_D
_geom_hbond_atom_site_label_H
_geom_hbond_atom_site_label_A
_geom_hbond_distance_DH
_geom_hbond_distance_HA
_geom_hbond_distance_DA
_geom_hbond_angle_DHA
_geom_hbond_site_symmetry_A
N4 H4C O1 0.94(4) 2.05(4) 2.915(3) 152(3) 2_566
N4 H4C N3 0.94(4) 2.66(4) 3.181(4) 115(3) 1_454
N1 H1A O1 0.93(4) 2.02(4) 2.949(3) 178(3) 2_666
N4 H4A O1 0.88(4) 1.96(4) 2.833(3) 172(3) .
N1 H1B N2 0.84(4) 2.46(3) 3.022(4) 125(3) 1_655
N4 H4B N3 0.94(4) 2.02(4) 2.947(4) 167(3) 2_677
